data_4331557
loop_
_publ_author_name
'Margraf, G\"unter'
'Kretz, Tonia'
'de Biani, Fabrizia Fabrizi'
'Laschi, Franco'
'Losi, Serena'
'Zanello, Piero'
'Bats, Jan W.'
'Wolf, Bernd'
'Removi\'c-Langer, Katarina'
'Lang, Michael'
'Prokofiev, Andrei'
'Assmus, Wolf'
'Lerner, Hans-Wolfram'
'Wagner, Matthias'

_publ_section_title
;
 Mono-, Di-, and Oligonuclear Complexes of CuIIIons andp-Hydroquinone
 Ligands:&#x00A0; Syntheses, Electrochemical Properties, and Magnetic
 Behavior
;
_journal_issue 3
_journal_name_full 'Inorganic Chemistry'
_journal_page_first 1277
_journal_page_last 1288
_journal_paper_doi 10.1021/ic051016z
_journal_volume 45
_journal_year 2006
_chemical_formula_moiety 'C12 H8 Cu N4 O2, 2 (H2 O)'
_chemical_formula_sum 'C12 H12 Cu N4 O4'
_chemical_formula_weight 339.80
_chemical_name_systematic
; 
 ? 
;
_space_group_IT_number 14
_symmetry_cell_setting monoclinic
_symmetry_space_group_name_Hall '-P 2yn'
_symmetry_space_group_name_H-M 'P 1 21/n 1'
_atom_sites_solution_hydrogens geom
_atom_sites_solution_primary direct
_atom_sites_solution_secondary difmap
_audit_creation_method SHELXL-97
_cell_angle_alpha 90.00
_cell_angle_beta 94.108(7)
_cell_angle_gamma 90.00
_cell_formula_units_Z 2
_cell_length_a 8.3167(13)
_cell_length_b 4.8505(7)
_cell_length_c 15.561(2)
_cell_measurement_reflns_used 126
_cell_measurement_temperature 150(2)
_cell_measurement_theta_max 26
_cell_measurement_theta_min 3
_cell_volume 626.12(16)
_computing_cell_refinement 'SMART (Siemens, 1995)'
_computing_data_collection 'SMART (Siemens, 1995)'
_computing_data_reduction 'SAINT (Siemens, 1995)'
_computing_publication_material 'SHELXL-97 (Sheldrick, 1997)'
_computing_structure_refinement 'SHELXL-97 (Sheldrick, 1997)'
_computing_structure_solution 'SHELXS-97 (Sheldrick, 1997)'
_diffrn_ambient_temperature 150(2)
_diffrn_measured_fraction_theta_full 0.877
_diffrn_measured_fraction_theta_max 0.877
_diffrn_measurement_device_type SIEMENS_SMART_CCD
_diffrn_measurement_method \w
_diffrn_radiation_monochromator graphite
_diffrn_radiation_source 'normal-focus sealed tube'
_diffrn_radiation_type MoK\a
_diffrn_radiation_wavelength 0.71073
_diffrn_reflns_av_R_equivalents 0.1095
_diffrn_reflns_av_sigmaI/netI 0.1853
_diffrn_reflns_limit_h_max 10
_diffrn_reflns_limit_h_min -10
_diffrn_reflns_limit_k_max 5
_diffrn_reflns_limit_k_min -6
_diffrn_reflns_limit_l_max 20
_diffrn_reflns_limit_l_min -18
_diffrn_reflns_number 3065
_diffrn_reflns_theta_full 27.63
_diffrn_reflns_theta_max 27.63
_diffrn_reflns_theta_min 2.62
_diffrn_standards_number none
_exptl_absorpt_coefficient_mu 1.768
_exptl_absorpt_correction_T_max 1.000
_exptl_absorpt_correction_T_min 0.613
_exptl_absorpt_correction_type 'empirical, SADABS (Sheldrick, 2000)'
_exptl_crystal_colour brown
_exptl_crystal_density_diffrn 1.802
_exptl_crystal_density_method 'not measured'
_exptl_crystal_description block
_exptl_crystal_F_000 346
_exptl_crystal_size_max 0.12
_exptl_crystal_size_mid 0.10
_exptl_crystal_size_min 0.03
_refine_diff_density_max 0.562
_refine_diff_density_min -0.929
_refine_diff_density_rms 0.115
_refine_ls_extinction_method none
_refine_ls_goodness_of_fit_ref 0.922
_refine_ls_hydrogen_treatment mixed
_refine_ls_matrix_type full
_refine_ls_number_parameters 106
_refine_ls_number_reflns 1285
_refine_ls_number_restraints 2
_refine_ls_restrained_S_all 0.921
_refine_ls_R_factor_all 0.1578
_refine_ls_R_factor_gt 0.0622
_refine_ls_shift/su_max 0.002
_refine_ls_shift/su_mean 0.000
_refine_ls_structure_factor_coef Fsqd
_refine_ls_weighting_details 'calc w=1/[\s^2^(Fo^2^)+(0.04P)^2^] where P=(Fo^2^+2Fc^2^)/3'
_refine_ls_weighting_scheme calc
_refine_ls_wR_factor_gt 0.1047
_refine_ls_wR_factor_ref 0.1270
_reflns_number_gt 635
_reflns_number_total 1285
_reflns_threshold_expression I>2sigma(I)
_cod_data_source_file ic051016zsup7.cif
_cod_data_source_block margraf15,[1Cu]n(H2O)2n
_cod_original_cell_volume 626.10(16)
_cod_original_sg_symbol_H-M 'P 21/n'
_cod_database_code 4331557

loop_
_symmetry_equiv_pos_as_xyz
'x, y, z'
'-x+1/2, y+1/2, -z+1/2'
'-x, -y, -z'
'x-1/2, -y-1/2, z-1/2'

loop_
_atom_site_label
_atom_site_type_symbol
_atom_site_fract_x
_atom_site_fract_y
_atom_site_fract_z
_atom_site_U_iso_or_equiv
_atom_site_adp_type
_atom_site_occupancy
_atom_site_symmetry_multiplicity
_atom_site_calc_flag
_atom_site_refinement_flags
Cu Cu 0.0000 0.0000 0.0000 0.0170(4) Uani 0.836(5) 2 d SP
O1 O -0.1825(4) 0.0188(11) 0.0667(2) 0.0254(11) Uani 1 1 d .
C2 C -0.3358(6) 0.0062(16) 0.0317(3) 0.0197(13) Uani 1 1 d .
C6 C -0.0513(6) -0.4703(15) -0.1234(3) 0.0247(16) Uani 1 1 d .
H6 H 0.0602 -0.4858 -0.1324 0.030 Uiso 1 1 calc R
N2 N -0.1118(5) -0.2764(10) -0.0733(3) 0.0222(14) Uani 1 1 d .
N1 N -0.2765(5) -0.3338(11) -0.0807(3) 0.0202(13) Uani 1 1 d .
C3 C -0.3864(6) -0.1594(13) -0.0371(4) 0.0190(15) Uani 1 1 d .
C1 C -0.4525(7) 0.1634(13) 0.0702(4) 0.0203(16) Uani 1 1 d .
H1 H -0.4220 0.2736 0.1192 0.024 Uiso 1 1 calc R
C4 C -0.3082(7) -0.5513(12) -0.1317(4) 0.0219(17) Uani 1 1 d .
H4 H -0.4117 -0.6287 -0.1456 0.026 Uiso 1 1 calc R
C5 C -0.1667(7) -0.6435(13) -0.1603(4) 0.0224(16) Uani 1 1 d .
H5 H -0.1514 -0.7948 -0.1976 0.027 Uiso 1 1 calc R
O2 O -0.1670(5) 0.0001(14) 0.2417(3) 0.0352(12) Uani 1 1 d D
H2A H -0.166(7) 0.024(16) 0.1873(15) 0.05(2) Uiso 1 1 d D
H2B H -0.206(8) 0.157(8) 0.255(4) 0.04(3) Uiso 1 1 d D

loop_
_atom_site_aniso_label
_atom_site_aniso_U_11
_atom_site_aniso_U_22
_atom_site_aniso_U_33
_atom_site_aniso_U_23
_atom_site_aniso_U_13
_atom_site_aniso_U_12
Cu 0.0044(5) 0.0210(8) 0.0261(7) -0.0029(9) 0.0049(4) 0.0014(8)
O1 0.0118(18) 0.039(3) 0.026(2) -0.008(3) 0.0049(16) 0.000(3)
C2 0.012(2) 0.025(4) 0.022(3) 0.003(4) -0.002(2) 0.004(4)
C6 0.016(3) 0.028(4) 0.030(3) -0.008(4) 0.005(2) -0.004(4)
N2 0.012(3) 0.025(4) 0.031(3) 0.002(3) 0.009(2) 0.003(2)
N1 0.012(3) 0.022(3) 0.026(3) -0.003(3) 0.003(2) -0.001(2)
C3 0.010(3) 0.018(4) 0.030(4) 0.001(3) 0.008(3) 0.002(3)
C1 0.017(3) 0.020(4) 0.025(4) -0.001(3) 0.004(3) 0.000(3)
C4 0.021(3) 0.011(5) 0.034(4) -0.001(3) 0.001(3) -0.004(3)
C5 0.019(3) 0.016(4) 0.033(4) -0.005(3) 0.006(3) 0.004(3)
O2 0.035(2) 0.038(3) 0.034(3) 0.010(4) 0.005(2) 0.005(4)

loop_
_atom_type_symbol
_atom_type_description
_atom_type_scat_dispersion_real
_atom_type_scat_dispersion_imag
_atom_type_scat_source
C C 0.0033 0.0016 'International Tables Vol C Tables 4.2.6.8 and 6.1.1.4'
H H 0.0000 0.0000 'International Tables Vol C Tables 4.2.6.8 and 6.1.1.4'
N N 0.0061 0.0033 'International Tables Vol C Tables 4.2.6.8 and 6.1.1.4'
O O 0.0106 0.0060 'International Tables Vol C Tables 4.2.6.8 and 6.1.1.4'
Cu Cu 0.3201 1.2651 'International Tables Vol C Tables 4.2.6.8 and 6.1.1.4'

loop_
_geom_angle_atom_site_label_1
_geom_angle_atom_site_label_2
_geom_angle_atom_site_label_3
_geom_angle
_geom_angle_site_symmetry_1
_geom_angle_site_symmetry_3
O1 Cu O1 180.0 3 .
O1 Cu N2 90.78(18) 3 .
O1 Cu N2 89.22(18) . .
O1 Cu N2 89.22(18) 3 3
O1 Cu N2 90.78(18) . 3
N2 Cu N2 180.0 . 3
C2 O1 Cu 123.0(3) . .
O1 C2 C3 124.4(5) . .
O1 C2 C1 117.7(5) . .
C3 C2 C1 117.8(5) . .
N2 C6 C5 113.1(5) . .
N2 C6 H6 123.5 . .
C5 C6 H6 123.5 . .
C6 N2 N1 102.6(4) . .
C6 N2 Cu 129.6(4) . .
N1 N2 Cu 127.6(4) . .
C4 N1 N2 111.0(5) . .
C4 N1 C3 129.4(5) . .
N2 N1 C3 119.5(5) . .
C2 C3 C1 121.6(5) . 3_455
C2 C3 N1 122.4(5) . .
C1 C3 N1 116.0(5) 3_455 .
C3 C1 C2 120.6(5) 3_455 .
C3 C1 H1 119.7 3_455 .
C2 C1 H1 119.7 . .
N1 C4 C5 108.3(5) . .
N1 C4 H4 125.8 . .
C5 C4 H4 125.8 . .
C4 C5 C6 104.9(5) . .
C4 C5 H5 127.5 . .
C6 C5 H5 127.5 . .
H2A O2 H2B 99(7) . .

loop_
_geom_bond_atom_site_label_1
_geom_bond_atom_site_label_2
_geom_bond_distance
_geom_bond_site_symmetry_2
Cu O1 1.901(3) 3
Cu O1 1.901(3) .
Cu N2 1.952(5) .
Cu N2 1.952(5) 3
O1 C2 1.352(5) .
C2 C3 1.380(8) .
C2 C1 1.402(8) .
C6 N2 1.343(7) .
C6 C5 1.370(8) .
C6 H6 0.9500 .
N2 N1 1.395(6) .
N1 C4 1.335(7) .
N1 C3 1.449(7) .
C3 C1 1.401(7) 3_455
C1 C3 1.401(7) 3_455
C1 H1 0.9500 .
C4 C5 1.363(8) .
C4 H4 0.9500 .
C5 H5 0.9500 .
O2 H2A 0.86(2) .
O2 H2B 0.86(2) .

loop_
_geom_torsion_atom_site_label_1
_geom_torsion_atom_site_label_2
_geom_torsion_atom_site_label_3
_geom_torsion_atom_site_label_4
_geom_torsion
_geom_torsion_site_symmetry_1
_geom_torsion_site_symmetry_4
N2 Cu O1 C2 -38.6(6) . .
N2 Cu O1 C2 141.4(6) 3 .
Cu O1 C2 C3 37.5(9) . .
Cu O1 C2 C1 -145.3(5) . .
C5 C6 N2 N1 -0.6(7) . .
C5 C6 N2 Cu 174.9(4) . .
O1 Cu N2 C6 23.4(5) 3 .
O1 Cu N2 C6 -156.6(5) . .
N2 Cu N2 C6 -31(4) 3 .
O1 Cu N2 N1 -162.1(5) 3 .
O1 Cu N2 N1 17.9(5) . .
N2 Cu N2 N1 144(4) 3 .
C6 N2 N1 C4 0.7(6) . .
Cu N2 N1 C4 -174.9(4) . .
C6 N2 N1 C3 -178.0(5) . .
Cu N2 N1 C3 6.4(7) . .
O1 C2 C3 C1 179.8(6) . 3_455
C1 C2 C3 C1 2.6(11) . 3_455
O1 C2 C3 N1 -1.7(10) . .
C1 C2 C3 N1 -178.9(5) . .
C4 N1 C3 C2 161.1(6) . .
N2 N1 C3 C2 -20.5(8) . .
C4 N1 C3 C1 -20.3(9) . 3_455
N2 N1 C3 C1 158.1(5) . 3_455
O1 C2 C1 C3 -180.0(6) . 3_455
C3 C2 C1 C3 -2.5(10) . 3_455
N2 N1 C4 C5 -0.6(7) . .
C3 N1 C4 C5 177.9(5) . .
N1 C4 C5 C6 0.2(7) . .
N2 C6 C5 C4 0.3(7) . .
